data_4509601
loop_
_publ_author_name
'Andr\'e, V\^ania'
'Braga, Dario'
'Grepioni, Fabrizia'
'Duarte, M. Teresa'

_publ_section_title
;
 Crystal Forms of the Antibiotic 4-Aminosalicylic Acid: Solvates and
 Molecular Salts with Dioxane, Morpholine, and Piperazine
;
_journal_issue 12
_journal_name_full 'Crystal Growth &amp; Design'
_journal_page_first 5108
_journal_paper_doi 10.1021/cg900495s
_journal_volume 9
_journal_year 2009
_chemical_formula_moiety 'C4 H12 N2, 2(C7 H6 N O3)'
_chemical_formula_sum 'C18 H24 N4 O6'
_chemical_formula_weight 392.41
_chemical_name_common ASA_05PIPERAZINE
_chemical_name_systematic
;
 ?
;
_space_group_IT_number 61
_symmetry_cell_setting orthorhombic
_symmetry_space_group_name_Hall '-P 2ac 2ab'
_symmetry_space_group_name_H-M 'P b c a'
_atom_sites_solution_hydrogens geom
_atom_sites_solution_primary direct
_atom_sites_solution_secondary difmap
_audit_creation_method SHELXL-97
_cell_angle_alpha 90.00
_cell_angle_beta 90.00
_cell_angle_gamma 90.00
_cell_formula_units_Z 4
_cell_length_a 10.401(4)
_cell_length_b 8.426(2)
_cell_length_c 20.995(7)
_cell_measurement_reflns_used 3052
_cell_measurement_temperature 150(2)
_cell_measurement_theta_max 26.37
_cell_measurement_theta_min 2.76
_cell_volume 1840.0(10)
_computing_cell_refinement 'BRUKER SMART (Bruker, 2005)'
_computing_data_collection 'BRUKER APEX2 (Bruker, 2005)'
_computing_data_reduction 'BRUKER SAINT (Bruker, 2005)'
_computing_molecular_graphics 'ORTEP 3.2 (Farrugia, 1997) and Mercury 2.2'
_computing_structure_refinement 'SHELXL-97 (Sheldrick, 2008)'
_computing_structure_solution 'SIR 97 (Altomare et al, 1999)'
_diffrn_ambient_temperature 150(2)
_diffrn_measured_fraction_theta_full 0.994
_diffrn_measured_fraction_theta_max 0.994
_diffrn_measurement_device_type 'Bruker APEX-II CCD area detector'
_diffrn_measurement_method 'phi and omega scans'
_diffrn_radiation_monochromator graphite
_diffrn_radiation_source 'fine-focus sealed tube'
_diffrn_radiation_type MoK\a
_diffrn_radiation_wavelength 0.71069
_diffrn_reflns_av_R_equivalents 0.0462
_diffrn_reflns_av_sigmaI/netI 0.0348
_diffrn_reflns_limit_h_max 13
_diffrn_reflns_limit_h_min -12
_diffrn_reflns_limit_k_max 6
_diffrn_reflns_limit_k_min -10
_diffrn_reflns_limit_l_max 25
_diffrn_reflns_limit_l_min -26
_diffrn_reflns_number 11859
_diffrn_reflns_theta_full 26.37
_diffrn_reflns_theta_max 26.37
_diffrn_reflns_theta_min 2.76
_exptl_absorpt_coefficient_mu 0.108
_exptl_absorpt_correction_type none
_exptl_crystal_colour colourless
_exptl_crystal_density_diffrn 1.417
_exptl_crystal_density_meas ?
_exptl_crystal_density_method 'not measured'
_exptl_crystal_description needle
_exptl_crystal_F_000 832
_exptl_crystal_size_max 0.40
_exptl_crystal_size_mid 0.10
_exptl_crystal_size_min 0.08
_refine_diff_density_max 0.546
_refine_diff_density_min -0.586
_refine_diff_density_rms 0.067
_refine_ls_extinction_method none
_refine_ls_goodness_of_fit_ref 1.103
_refine_ls_hydrogen_treatment mixed
_refine_ls_matrix_type full
_refine_ls_number_parameters 145
_refine_ls_number_reflns 1876
_refine_ls_number_restraints 2
_refine_ls_restrained_S_all 1.102
_refine_ls_R_factor_all 0.0744
_refine_ls_R_factor_gt 0.0562
_refine_ls_shift/su_max 0.009
_refine_ls_shift/su_mean 0.002
_refine_ls_structure_factor_coef Fsqd
_refine_ls_weighting_details 'calc w=1/[\s^2^(Fo^2^)+(0.1279P)^2^+0.4976P] where P=(Fo^2^+2Fc^2^)/3'
_refine_ls_weighting_scheme calc
_refine_ls_wR_factor_gt 0.1831
_refine_ls_wR_factor_ref 0.1961
_reflns_number_gt 1443
_reflns_number_total 1876
_reflns_threshold_expression >2\s(I)
_cod_data_source_file cg900495ssup2.cif
_cod_data_source_block ASAPIP105150k
_cod_depositor_comments
;
The following automatic conversions were performed:

'_symmetry_cell_setting' value 'Orthorhombic' changed to
'orthorhombic' according to
/home/saulius/struct/CIF-dictionaries/cif_core.dic dictionary named
'cif_core.dic' version 2.4.2 from 2011-04-26.

Automatic conversion script
Id: cif_fix_values 1891 2012-01-12 08:04:46Z andrius 

The following automatic conversions were performed:

'_exptl_crystal_density_meas' value 'not measured' was changed to '?'
- the value is perceived as not measured.

Automatic conversion script
Id: cif_fix_values 3008 2015-01-20 13:52:24Z robertas 
;
_cod_original_cell_volume 1839.9(10)
_cod_original_sg_symbol_H-M Pbca
_cod_database_code 4509601

loop_
_symmetry_equiv_pos_as_xyz
'x, y, z'
'-x+1/2, -y, z+1/2'
'x+1/2, -y+1/2, -z'
'-x, y+1/2, -z+1/2'
'-x, -y, -z'
'x-1/2, y, -z-1/2'
'-x-1/2, y-1/2, z'
'x, -y-1/2, z-1/2'

loop_
_atom_site_label
_atom_site_type_symbol
_atom_site_fract_x
_atom_site_fract_y
_atom_site_fract_z
_atom_site_U_iso_or_equiv
_atom_site_adp_type
_atom_site_occupancy
_atom_site_symmetry_multiplicity
_atom_site_calc_flag
_atom_site_refinement_flags
_atom_site_disorder_group
O1 O 0.61461(16) 0.3789(2) 0.62071(8) 0.0253(5) Uani 1 1 d . .
H1 H 0.6149 0.4325 0.5881 0.038 Uiso 1 1 calc R .
O2 O 0.55057(16) 0.6135(2) 0.55010(8) 0.0256(5) Uani 1 1 d . .
O3 O 0.34427(17) 0.6851(2) 0.54695(8) 0.0288(5) Uani 1 1 d . .
N1 N 0.3668(2) 0.2969(3) 0.80929(10) 0.0272(6) Uani 1 1 d D .
C1 C 0.4141(2) 0.5204(3) 0.63226(11) 0.0184(5) Uani 1 1 d . .
C2 C 0.5055(2) 0.4104(2) 0.65481(11) 0.0175(5) Uani 1 1 d . .
C3 C 0.4881(2) 0.3311(2) 0.71190(11) 0.0196(5) Uani 1 1 d . .
H3 H 0.5476 0.2554 0.7250 0.024 Uiso 1 1 calc R .
C4 C 0.3808(2) 0.3649(3) 0.75004(11) 0.0198(5) Uani 1 1 d . .
C5 C 0.2888(2) 0.4744(3) 0.72833(11) 0.0211(5) Uani 1 1 d . .
H5 H 0.2167 0.4968 0.7529 0.025 Uiso 1 1 calc R .
C6 C 0.3064(2) 0.5486(2) 0.67015(11) 0.0204(5) Uani 1 1 d . .
H6 H 0.2443 0.6196 0.6559 0.024 Uiso 1 1 calc R .
C7 C 0.4358(2) 0.6104(3) 0.57221(11) 0.0208(5) Uani 1 1 d . .
N2 N 0.0989(3) 0.6119(3) 0.51672(13) 0.0220(9) Uani 0.744(7) 1 d P 2
H2A H 0.1774 0.6306 0.5332 0.026 Uiso 0.744(7) 1 calc PR 2
H2B H 0.0662 0.7053 0.5037 0.026 Uiso 0.744(7) 1 calc PR 2
N2A N 0.1292(7) 0.4997(11) 0.5246(4) 0.024(3) Uani 0.256(7) 1 d P 1
H2A1 H 0.1952 0.5647 0.5340 0.029 Uiso 0.256(7) 1 calc PR 1
H2A2 H 0.1529 0.4009 0.5359 0.029 Uiso 0.256(7) 1 calc PR 1
C8 C -0.0176(3) 0.4535(3) 0.43464(13) 0.0322(7) Uani 1 1 d . .
H8A H -0.0290 0.5000 0.3928 0.039 Uiso 1 1 calc R .
H8B H -0.0186 0.3391 0.4296 0.039 Uiso 1 1 calc R .
C9 C 0.1121(2) 0.5016(3) 0.45952(12) 0.0253(6) Uani 1 1 d . .
H9A H 0.1759 0.4319 0.4407 0.030 Uiso 1 1 calc R 1
H9B H 0.1300 0.6081 0.4445 0.030 Uiso 1 1 calc R 1
H11 H 0.423(2) 0.226(3) 0.8209(14) 0.028(7) Uiso 1 1 d D .
H12 H 0.292(2) 0.300(3) 0.8257(14) 0.036(8) Uiso 1 1 d D .

loop_
_atom_site_aniso_label
_atom_site_aniso_U_11
_atom_site_aniso_U_22
_atom_site_aniso_U_33
_atom_site_aniso_U_23
_atom_site_aniso_U_13
_atom_site_aniso_U_12
O1 0.0194(9) 0.0317(9) 0.0248(9) 0.0058(7) 0.0057(7) 0.0042(7)
O2 0.0247(10) 0.0262(9) 0.0259(9) 0.0028(7) 0.0016(7) -0.0054(7)
O3 0.0253(10) 0.0279(9) 0.0332(10) 0.0102(7) -0.0094(8) -0.0052(7)
N1 0.0280(13) 0.0330(12) 0.0206(11) 0.0059(9) 0.0030(9) 0.0044(10)
C1 0.0168(11) 0.0178(10) 0.0207(12) -0.0019(8) -0.0032(9) -0.0026(9)
C2 0.0144(11) 0.0165(10) 0.0217(11) -0.0029(8) -0.0009(9) -0.0014(8)
C3 0.0168(12) 0.0176(11) 0.0246(13) 0.0006(9) -0.0038(10) 0.0020(9)
C4 0.0204(12) 0.0202(11) 0.0189(11) -0.0022(8) -0.0025(9) -0.0040(9)
C5 0.0159(12) 0.0226(11) 0.0247(12) -0.0025(9) 0.0028(10) 0.0006(9)
C6 0.0167(12) 0.0186(10) 0.0259(12) -0.0022(9) -0.0042(10) 0.0011(9)
C7 0.0199(12) 0.0170(10) 0.0256(12) -0.0003(9) -0.0047(10) -0.0067(9)
N2 0.0191(15) 0.0179(17) 0.0291(15) 0.0062(11) -0.0093(11) -0.0036(11)
N2A 0.016(4) 0.026(5) 0.029(4) 0.004(3) -0.003(3) -0.005(3)
C8 0.0295(15) 0.0424(16) 0.0247(13) -0.0069(11) -0.0013(11) 0.0044(12)
C9 0.0207(13) 0.0252(12) 0.0299(14) 0.0047(10) 0.0068(10) 0.0022(10)

loop_
_atom_type_symbol
_atom_type_description
_atom_type_scat_dispersion_real
_atom_type_scat_dispersion_imag
_atom_type_scat_source
C C 0.0033 0.0016 'International Tables Vol C Tables 4.2.6.8 and 6.1.1.4'
H H 0.0000 0.0000 'International Tables Vol C Tables 4.2.6.8 and 6.1.1.4'
N N 0.0061 0.0033 'International Tables Vol C Tables 4.2.6.8 and 6.1.1.4'
O O 0.0106 0.0060 'International Tables Vol C Tables 4.2.6.8 and 6.1.1.4'

loop_
_geom_angle_atom_site_label_1
_geom_angle_atom_site_label_2
_geom_angle_atom_site_label_3
_geom_angle
_geom_angle_site_symmetry_1
_geom_angle_site_symmetry_3
C6 C1 C2 117.5(2) . .
C6 C1 C7 121.2(2) . .
C2 C1 C7 121.2(2) . .
O1 C2 C3 117.9(2) . .
O1 C2 C1 120.7(2) . .
C3 C2 C1 121.4(2) . .
C2 C3 C4 120.0(2) . .
N1 C4 C3 121.0(2) . .
N1 C4 C5 119.6(2) . .
C3 C4 C5 119.3(2) . .
C6 C5 C4 119.6(2) . .
C5 C6 C1 122.2(2) . .
O3 C7 O2 122.8(2) . .
O3 C7 C1 119.8(2) . .
O2 C7 C1 117.3(2) . .
C8 N2 C9 112.3(2) 5_566 .
C9 N2A C8 117.7(6) . 5_566
N2 C8 C9 112.7(2) 5_566 .
N2A C8 C9 115.3(4) 5_566 .
N2A C9 C8 117.2(4) . .
C8 C9 N2 111.0(2) . .

loop_
_geom_bond_atom_site_label_1
_geom_bond_atom_site_label_2
_geom_bond_distance
_geom_bond_site_symmetry_2
O1 C2 1.368(3) .
O2 C7 1.281(3) .
O3 C7 1.259(3) .
N1 C4 1.377(3) .
C1 C6 1.395(3) .
C1 C2 1.409(3) .
C1 C7 1.488(3) .
C2 C3 1.384(3) .
C3 C4 1.403(3) .
C4 C5 1.405(3) .
C5 C6 1.384(3) .
N2 C8 1.436(4) 5_566
N2 C9 1.525(4) .
N2A C9 1.378(9) .
N2A C8 1.495(9) 5_566
C8 N2 1.436(4) 5_566
C8 N2A 1.495(9) 5_566
C8 C9 1.502(4) .
